data_4324528
loop_
_publ_author_name
'Roxanne M. Jenkins'
'Tiffany A. Pinder'
'Michelle L. Hatley'
'Joseph H. Reibenspies'
'Marcetta Y. Darensbourg'

_publ_section_title
;
 Tetradentate N2S2 Vanadyl(IV) Coordination Complexes: Synthesis,
 Characterization, and Reactivity Studies
;
_journal_name_full 'Inorganic Chemistry'
_journal_page_first 1849
_journal_page_last 1855
_journal_paper_doi 10.1021/ic1022533
_journal_volume 50
_journal_year 2011
_chemical_formula_sum 'C9 H18 N2 O S2 V'
_chemical_formula_weight 285.31
_chemical_name_systematic
; 
 ? 
;
_space_group_IT_number 19
_symmetry_cell_setting orthorhombic
_symmetry_space_group_name_Hall 'P 2ac 2ab'
_symmetry_space_group_name_H-M 'P 21 21 21'
_atom_sites_solution_hydrogens geom
_atom_sites_solution_primary direct
_atom_sites_solution_secondary difmap
_audit_creation_method SHELXL-97
_cell_angle_alpha 90.00
_cell_angle_beta 90.00
_cell_angle_gamma 90.00
_cell_formula_units_Z 4
_cell_length_a 7.2514(18)
_cell_length_b 9.816(2)
_cell_length_c 16.378(5)
_cell_measurement_temperature 293(2)
_cell_volume 1165.8(5)
_computing_structure_refinement 'SHELXL-97 (Sheldrick, 1997)'
_computing_structure_solution 'SHELXS-97 (Sheldrick, 1990)'
_diffrn_ambient_temperature 293(2)
_diffrn_measured_fraction_theta_full 0.965
_diffrn_measured_fraction_theta_max 0.965
_diffrn_radiation_monochromator graphite
_diffrn_radiation_source 'fine-focus sealed tube'
_diffrn_radiation_type MoK\a
_diffrn_radiation_wavelength 0.71073
_diffrn_reflns_av_R_equivalents 0.0354
_diffrn_reflns_av_sigmaI/netI 0.0733
_diffrn_reflns_limit_h_max 8
_diffrn_reflns_limit_h_min -8
_diffrn_reflns_limit_k_max 11
_diffrn_reflns_limit_k_min -6
_diffrn_reflns_limit_l_max 13
_diffrn_reflns_limit_l_min -19
_diffrn_reflns_number 2642
_diffrn_reflns_theta_full 25.00
_diffrn_reflns_theta_max 25.00
_diffrn_reflns_theta_min 2.49
_exptl_absorpt_coefficient_mu 1.184
_exptl_absorpt_correction_T_max 0.9767
_exptl_absorpt_correction_T_min 0.8908
_exptl_absorpt_correction_type multi-scan
_exptl_absorpt_process_details sadabs
_exptl_crystal_colour purple
_exptl_crystal_density_diffrn 1.626
_exptl_crystal_description block
_exptl_crystal_F_000 596
_exptl_crystal_size_max 0.10
_exptl_crystal_size_mid 0.10
_exptl_crystal_size_min 0.02
_refine_diff_density_max 0.365
_refine_diff_density_min -0.307
_refine_diff_density_rms 0.075
_refine_ls_abs_structure_details 'Flack H D (1983), Acta Cryst. A39, 876-881'
_refine_ls_abs_structure_Flack 0.00(6)
_refine_ls_extinction_method none
_refine_ls_goodness_of_fit_ref 1.004
_refine_ls_hydrogen_treatment constr
_refine_ls_matrix_type full
_refine_ls_number_parameters 137
_refine_ls_number_reflns 1917
_refine_ls_number_restraints 0
_refine_ls_restrained_S_all 1.004
_refine_ls_R_factor_all 0.0476
_refine_ls_R_factor_gt 0.0363
_refine_ls_shift/su_max 0.001
_refine_ls_shift/su_mean 0.000
_refine_ls_structure_factor_coef Fsqd
_refine_ls_weighting_details
; calc 
 [0.00000+1.00000exp(0.20(sin\q/\l)^2^)]/ 
   [\s^2^(Fo^2^)+0.0000+0.0000*P+(0.0060P)^2^+0.0000sin\q/\l] 
 where P = 0.33333Fo^2^ + 0.66667Fc^2^ 
;
_refine_ls_weighting_scheme calc
_refine_ls_wR_factor_gt 0.0582
_refine_ls_wR_factor_ref 0.0619
_reflns_number_gt 1624
_reflns_number_total 1917
_reflns_threshold_expression >2sigma(I)
_cod_data_source_file ic1022533_si_002.cif
_cod_data_source_block rx10
_cod_depositor_comments
;
The following automatic conversions were performed:

'_refine_ls_hydrogen_treatment' value 'constra' was replaced with the
value 'constr' as specified in the replacement file
'src/cod-tools/trunk/data/replacement-values/replacement_values.lst'.

Automatic conversion script
Id: cif_fix_values 5376 2017-05-30 11:51:03Z andrius 
;
_cod_database_code 4324528

loop_
_symmetry_equiv_pos_as_xyz
'x, y, z'
'-x+1/2, -y, z+1/2'
'x+1/2, -y+1/2, -z'
'-x, y+1/2, -z+1/2'

loop_
_atom_site_label
_atom_site_type_symbol
_atom_site_fract_x
_atom_site_fract_y
_atom_site_fract_z
_atom_site_U_iso_or_equiv
_atom_site_adp_type
_atom_site_occupancy
_atom_site_symmetry_multiplicity
_atom_site_calc_flag
_atom_site_refinement_flags
V1 V 0.46580(9) 0.91091(7) 0.86337(4) 0.01349(17) Uani 1 1 d .
S1 S 0.30024(14) 0.96181(10) 0.74454(6) 0.0175(2) Uani 1 1 d .
S2 S 0.30577(15) 1.05387(11) 0.95363(6) 0.0220(3) Uani 1 1 d .
O1 O 0.4314(4) 0.7538(3) 0.88592(15) 0.0226(7) Uani 1 1 d .
N1 N 0.6984(4) 0.9100(3) 0.78477(16) 0.0138(7) Uani 1 1 d .
N2 N 0.6935(4) 0.9607(3) 0.93794(18) 0.0138(7) Uani 1 1 d .
C1 C 0.4806(5) 0.9266(4) 0.6683(2) 0.0173(9) Uani 1 1 d .
H1A H 0.4283 0.8743 0.6237 0.021 Uiso 1 1 calc R
H1B H 0.5261 1.0119 0.6462 0.021 Uiso 1 1 calc R
C2 C 0.6402(5) 0.8476(4) 0.7059(2) 0.0173(9) Uani 1 1 d .
H2A H 0.6028 0.7539 0.7151 0.021 Uiso 1 1 calc R
H2B H 0.7435 0.8470 0.6683 0.021 Uiso 1 1 calc R
C3 C 0.4730(6) 1.0524(4) 1.0381(2) 0.0207(9) Uani 1 1 d .
H3A H 0.5244 1.1430 1.0445 0.025 Uiso 1 1 calc R
H3B H 0.4096 1.0290 1.0883 0.025 Uiso 1 1 calc R
C4 C 0.6282(5) 0.9520(4) 1.0241(2) 0.0196(10) Uani 1 1 d .
H4A H 0.7295 0.9721 1.0609 0.024 Uiso 1 1 calc R
H4B H 0.5854 0.8604 1.0354 0.024 Uiso 1 1 calc R
C5 C 0.7718(5) 1.0495(4) 0.7700(2) 0.0169(9) Uani 1 1 d .
H5A H 0.6701 1.1097 0.7566 0.020 Uiso 1 1 calc R
H5B H 0.8540 1.0470 0.7232 0.020 Uiso 1 1 calc R
C6 C 0.8749(5) 1.1073(4) 0.8423(2) 0.0200(10) Uani 1 1 d .
H6A H 0.9908 1.0587 0.8480 0.024 Uiso 1 1 calc R
H6B H 0.9038 1.2019 0.8312 0.024 Uiso 1 1 calc R
C7 C 0.7724(5) 1.0994(4) 0.9225(2) 0.0157(9) Uani 1 1 d .
H7A H 0.8559 1.1228 0.9666 0.019 Uiso 1 1 calc R
H7B H 0.6732 1.1658 0.9223 0.019 Uiso 1 1 calc R
C8 C 0.8371(5) 0.8236(4) 0.8274(2) 0.0178(10) Uani 1 1 d .
H8A H 0.9591 0.8427 0.8060 0.021 Uiso 1 1 calc R
H8B H 0.8101 0.7282 0.8178 0.021 Uiso 1 1 calc R
C9 C 0.8328(5) 0.8533(4) 0.9205(2) 0.0163(9) Uani 1 1 d .
H9A H 0.8016 0.7708 0.9501 0.020 Uiso 1 1 calc R
H9B H 0.9535 0.8834 0.9386 0.020 Uiso 1 1 calc R

loop_
_atom_site_aniso_label
_atom_site_aniso_U_11
_atom_site_aniso_U_22
_atom_site_aniso_U_33
_atom_site_aniso_U_23
_atom_site_aniso_U_13
_atom_site_aniso_U_12
V1 0.0121(3) 0.0129(3) 0.0154(3) 0.0000(3) -0.0003(3) -0.0025(3)
S1 0.0153(5) 0.0203(5) 0.0168(5) 0.0002(5) -0.0017(5) 0.0004(5)
S2 0.0167(5) 0.0315(7) 0.0177(5) -0.0054(5) -0.0020(5) 0.0045(5)
O1 0.0260(17) 0.0216(15) 0.0202(16) 0.0010(12) 0.0010(13) -0.0051(13)
N1 0.0134(16) 0.0119(16) 0.0161(16) -0.0016(15) -0.0024(15) -0.0016(17)
N2 0.0143(17) 0.0117(15) 0.0156(16) -0.0003(14) -0.0010(16) -0.0021(16)
C1 0.024(2) 0.016(2) 0.0119(18) -0.0030(17) 0.0025(17) 0.000(2)
C2 0.017(2) 0.016(2) 0.019(2) -0.0030(18) 0.0011(18) -0.0058(18)
C3 0.019(2) 0.026(2) 0.017(2) -0.0001(18) -0.0001(19) 0.004(2)
C4 0.017(2) 0.026(2) 0.016(2) 0.006(2) -0.0037(17) -0.0010(19)
C5 0.018(2) 0.016(2) 0.017(2) 0.0043(18) -0.0006(17) -0.0007(18)
C6 0.021(2) 0.011(2) 0.027(2) 0.0037(18) -0.0025(18) -0.0030(18)
C7 0.013(2) 0.0118(19) 0.022(2) -0.0001(18) -0.0004(17) -0.0007(18)
C8 0.013(2) 0.012(2) 0.028(2) 0.0024(18) 0.0028(19) -0.0013(18)
C9 0.009(2) 0.019(2) 0.021(2) 0.0015(17) -0.0009(19) 0.0023(17)

loop_
_atom_type_symbol
_atom_type_description
_atom_type_scat_dispersion_real
_atom_type_scat_dispersion_imag
_atom_type_scat_source
C C 0.0033 0.0016 'International Tables Vol C Tables 4.2.6.8 and 6.1.1.4'
H H 0.0000 0.0000 'International Tables Vol C Tables 4.2.6.8 and 6.1.1.4'
N N 0.0061 0.0033 'International Tables Vol C Tables 4.2.6.8 and 6.1.1.4'
O O 0.0106 0.0060 'International Tables Vol C Tables 4.2.6.8 and 6.1.1.4'
S S 0.1246 0.1234 'International Tables Vol C Tables 4.2.6.8 and 6.1.1.4'
V V 0.3005 0.5294 'International Tables Vol C Tables 4.2.6.8 and 6.1.1.4'

loop_
_geom_angle_atom_site_label_1
_geom_angle_atom_site_label_2
_geom_angle_atom_site_label_3
_geom_angle
O1 V1 N2 102.17(13)
O1 V1 N1 105.02(13)
N2 V1 N1 74.35(11)
O1 V1 S1 108.46(10)
N2 V1 S1 146.39(9)
N1 V1 S1 84.50(8)
O1 V1 S2 110.66(10)
N2 V1 S2 83.34(9)
N1 V1 S2 141.09(9)
S1 V1 S2 98.20(5)
C1 S1 V1 99.17(12)
C3 S2 V1 98.23(13)
C8 N1 C5 111.0(3)
C8 N1 C2 111.3(3)
C5 N1 C2 109.8(3)
C8 N1 V1 104.8(2)
C5 N1 V1 112.3(2)
C2 N1 V1 107.6(2)
C9 N2 C4 110.9(3)
C9 N2 C7 110.7(3)
C4 N2 C7 109.4(3)
C9 N2 V1 104.8(2)
C4 N2 V1 106.6(2)
C7 N2 V1 114.3(2)
C2 C1 S1 111.2(2)
C2 C1 H1A 109.4
S1 C1 H1A 109.4
C2 C1 H1B 109.4
S1 C1 H1B 109.4
H1A C1 H1B 108.0
N1 C2 C1 110.8(3)
N1 C2 H2A 109.5
C1 C2 H2A 109.5
N1 C2 H2B 109.5
C1 C2 H2B 109.5
H2A C2 H2B 108.1
C4 C3 S2 112.4(2)
C4 C3 H3A 109.1
S2 C3 H3A 109.1
C4 C3 H3B 109.1
S2 C3 H3B 109.1
H3A C3 H3B 107.9
N2 C4 C3 110.1(3)
N2 C4 H4A 109.6
C3 C4 H4A 109.6
N2 C4 H4B 109.6
C3 C4 H4B 109.6
H4A C4 H4B 108.2
N1 C5 C6 113.2(3)
N1 C5 H5A 108.9
C6 C5 H5A 108.9
N1 C5 H5B 108.9
C6 C5 H5B 108.9
H5A C5 H5B 107.8
C7 C6 C5 114.8(3)
C7 C6 H6A 108.6
C5 C6 H6A 108.6
C7 C6 H6B 108.6
C5 C6 H6B 108.6
H6A C6 H6B 107.6
N2 C7 C6 112.4(3)
N2 C7 H7A 109.1
C6 C7 H7A 109.1
N2 C7 H7B 109.1
C6 C7 H7B 109.1
H7A C7 H7B 107.9
N1 C8 C9 109.9(3)
N1 C8 H8A 109.7
C9 C8 H8A 109.7
N1 C8 H8B 109.7
C9 C8 H8B 109.7
H8A C8 H8B 108.2
N2 C9 C8 109.5(3)
N2 C9 H9A 109.8
C8 C9 H9A 109.8
N2 C9 H9B 109.8
C8 C9 H9B 109.8
H9A C9 H9B 108.2

loop_
_geom_bond_atom_site_label_1
_geom_bond_atom_site_label_2
_geom_bond_distance
V1 O1 1.605(3)
V1 N2 2.111(3)
V1 N1 2.122(3)
V1 S1 2.3407(12)
V1 S2 2.3455(12)
S1 C1 1.841(4)
S2 C3 1.840(4)
N1 C8 1.489(4)
N1 C5 1.489(5)
N1 C2 1.491(4)
N2 C9 1.487(4)
N2 C4 1.490(5)
N2 C7 1.499(5)
C1 C2 1.523(5)
C1 H1A 0.9700
C1 H1B 0.9700
C2 H2A 0.9700
C2 H2B 0.9700
C3 C4 1.513(5)
C3 H3A 0.9700
C3 H3B 0.9700
C4 H4A 0.9700
C4 H4B 0.9700
C5 C6 1.512(5)
C5 H5A 0.9700
C5 H5B 0.9700
C6 C7 1.511(5)
C6 H6A 0.9700
C6 H6B 0.9700
C7 H7A 0.9700
C7 H7B 0.9700
C8 C9 1.553(5)
C8 H8A 0.9700
C8 H8B 0.9700
C9 H9A 0.9700
C9 H9B 0.9700

loop_
_geom_torsion_atom_site_label_1
_geom_torsion_atom_site_label_2
_geom_torsion_atom_site_label_3
_geom_torsion_atom_site_label_4
_geom_torsion
O1 V1 S1 C1 -92.18(17)
N2 V1 S1 C1 62.5(2)
N1 V1 S1 C1 11.85(15)
S2 V1 S1 C1 152.74(13)
O1 V1 S2 C3 82.01(17)
N2 V1 S2 C3 -18.52(15)
N1 V1 S2 C3 -73.26(19)
S1 V1 S2 C3 -164.65(13)
O1 V1 N1 C8 -48.8(2)
N2 V1 N1 C8 50.0(2)
S1 V1 N1 C8 -156.4(2)
S2 V1 N1 C8 107.3(2)
O1 V1 N1 C5 -169.3(2)
N2 V1 N1 C5 -70.6(2)
S1 V1 N1 C5 83.0(2)
S2 V1 N1 C5 -13.2(3)
O1 V1 N1 C2 69.8(2)
N2 V1 N1 C2 168.5(2)
S1 V1 N1 C2 -37.9(2)
S2 V1 N1 C2 -134.1(2)
O1 V1 N2 C9 51.7(2)
N1 V1 N2 C9 -50.7(2)
S1 V1 N2 C9 -103.7(2)
S2 V1 N2 C9 161.5(2)
O1 V1 N2 C4 -65.9(2)
N1 V1 N2 C4 -168.3(2)
S1 V1 N2 C4 138.6(2)
S2 V1 N2 C4 43.8(2)
O1 V1 N2 C7 173.1(2)
N1 V1 N2 C7 70.7(2)
S1 V1 N2 C7 17.6(3)
S2 V1 N2 C7 -77.2(2)
V1 S1 C1 C2 14.3(3)
C8 N1 C2 C1 172.5(3)
C5 N1 C2 C1 -64.2(4)
V1 N1 C2 C1 58.3(3)
S1 C1 C2 N1 -47.2(4)
V1 S2 C3 C4 -7.2(3)
C9 N2 C4 C3 -174.2(3)
C7 N2 C4 C3 63.4(4)
V1 N2 C4 C3 -60.6(3)
S2 C3 C4 N2 43.1(4)
C8 N1 C5 C6 -42.8(4)
C2 N1 C5 C6 -166.3(3)
V1 N1 C5 C6 74.1(3)
N1 C5 C6 C7 -50.6(4)
C9 N2 C7 C6 46.2(4)
C4 N2 C7 C6 168.7(3)
V1 N2 C7 C6 -71.9(3)
C5 C6 C7 N2 48.5(4)
C5 N1 C8 C9 81.7(3)
C2 N1 C8 C9 -155.7(3)
V1 N1 C8 C9 -39.7(3)
C4 N2 C9 C8 156.3(3)
C7 N2 C9 C8 -82.1(4)
V1 N2 C9 C8 41.6(3)
N1 C8 C9 N2 -1.0(4)
